data_7131456
loop_
_publ_author_name
'Molla, Sabir A.'
'Ghosh, Debasish'
'Basak, Ankur'
'Khamarui, Saikat'
'Maiti, Dilip K.'

_publ_section_title
;
 Cu(I)-catalysed cross-coupling reaction of <i>in situ</i> generated
 azomethine ylides towards easy construction of fused N-heterocycles.
;
_journal_issue 31
_journal_name_full 'Chemical communications (Cambridge, England)'
_journal_page_first 4664
_journal_page_last 4667
_journal_paper_doi 10.1039/d3cc00660c
_journal_volume 59
_journal_year 2023
_chemical_formula_moiety 'C14 H15 N O S2'
_chemical_formula_sum 'C14 H15 N O S2'
_chemical_formula_weight 277.39
_space_group_crystal_system monoclinic
_space_group_IT_number 14
_space_group_name_Hall '-P 2ybc'
_space_group_name_H-M_alt 'P 1 21/c 1'
_atom_sites_solution_hydrogens geom
_audit_creation_date 2023-01-09
_audit_creation_method
;
Olex2 1.2
(compiled 2018.05.29 svn.r3508 for OlexSys, GUI svn.r5506)
;
_audit_update_record
;
2023-02-04 deposited with the CCDC.	2023-03-22 downloaded from the CCDC.
;
_cell_angle_alpha 90
_cell_angle_beta 91.42(2)
_cell_angle_gamma 90
_cell_formula_units_Z 4
_cell_length_a 15.095(9)
_cell_length_b 7.738(5)
_cell_length_c 11.649(7)
_cell_measurement_reflns_used 9231
_cell_measurement_temperature 293(2)
_cell_measurement_theta_max 26.80
_cell_measurement_theta_min 2.69
_cell_volume 1360.2(14)
_computing_cell_refinement 'SAINT V8.38A (?, 2016)'
_computing_data_reduction 'SAINT V8.38A (?, 2016)'
_computing_molecular_graphics 'Olex2 (Dolomanov et al., 2009)'
_computing_publication_material 'Olex2 (Dolomanov et al., 2009)'
_computing_structure_refinement 'ShelXL (Sheldrick, 2015)'
_computing_structure_solution 'SHELXT 2014/5 (Sheldrick, 2014)'
_diffrn_ambient_temperature 293(2)
_diffrn_measured_fraction_theta_full 0.997
_diffrn_measured_fraction_theta_max 0.991
_diffrn_measurement_device_type 'Bruker APEX-II CCD'
_diffrn_measurement_method '\f and \w scans'
_diffrn_radiation_type MoK\a
_diffrn_radiation_wavelength 0.71073
_diffrn_reflns_av_R_equivalents 0.0548
_diffrn_reflns_av_unetI/netI 0.0202
_diffrn_reflns_Laue_measured_fraction_full 0.997
_diffrn_reflns_Laue_measured_fraction_max 0.991
_diffrn_reflns_limit_h_max 19
_diffrn_reflns_limit_h_min -19
_diffrn_reflns_limit_k_max 9
_diffrn_reflns_limit_k_min -9
_diffrn_reflns_limit_l_max 14
_diffrn_reflns_limit_l_min -14
_diffrn_reflns_number 41655
_diffrn_reflns_point_group_measured_fraction_full 0.997
_diffrn_reflns_point_group_measured_fraction_max 0.991
_diffrn_reflns_theta_full 25.242
_diffrn_reflns_theta_max 26.941
_diffrn_reflns_theta_min 2.700
_diffrn_standards_number 0
_exptl_absorpt_coefficient_mu 0.378
_exptl_absorpt_correction_T_max 0.7454
_exptl_absorpt_correction_T_min 0.6162
_exptl_absorpt_correction_type empirical
_exptl_absorpt_process_details
;
SADABS-2016/2 (Bruker,2016/2) was used for absorption correction.
wR2(int) was 0.1465 before and 0.0787 after correction.
The Ratio of minimum to maximum transmission is 0.8267.
The \l/2 correction factor is Not present.
;
_exptl_crystal_colour yellow
_exptl_crystal_density_diffrn 1.355
_exptl_crystal_description block
_exptl_crystal_F_000 584
_exptl_crystal_size_max 0.41
_exptl_crystal_size_mid 0.32
_exptl_crystal_size_min 0.19
_refine_diff_density_max 0.298
_refine_diff_density_min -0.265
_refine_diff_density_rms 0.042
_refine_ls_extinction_method none
_refine_ls_goodness_of_fit_ref 1.081
_refine_ls_hydrogen_treatment constr
_refine_ls_matrix_type full
_refine_ls_number_parameters 164
_refine_ls_number_reflns 2920
_refine_ls_number_restraints 0
_refine_ls_restrained_S_all 1.081
_refine_ls_R_factor_all 0.0499
_refine_ls_R_factor_gt 0.0410
_refine_ls_shift/su_max 0.000
_refine_ls_shift/su_mean 0.000
_refine_ls_structure_factor_coef Fsqd
_refine_ls_weighting_details 'w=1/[\s^2^(Fo^2^)+(0.0517P)^2^+0.6925P] where P=(Fo^2^+2Fc^2^)/3'
_refine_ls_weighting_scheme calc
_refine_ls_wR_factor_gt 0.1109
_refine_ls_wR_factor_ref 0.1219
_reflns_Friedel_coverage 0.000
_reflns_number_gt 2504
_reflns_number_total 2920
_reflns_threshold_expression 'I > 2\s(I)'
_cod_data_source_file d3cc00660c2.cif
_cod_data_source_block skb_ta_06_0m_a
_cod_depositor_comments
;
The following automatic conversions were performed:

data item '_exptl_absorpt_correction_type' value 'EMPIRICAL' was
changed to 'empirical' in accordance with the
/home/data/users/saulius/crontab/automatic-downloads/rss-feeds/RSC/lib/dictionaries/cif_core.dic
dictionary named 'cif_core.dic' version 2.4.2 last updated on
2011-04-26.

Automatic conversion script
Id: cif_fix_values 7556 2019-12-06 15:28:31Z antanas 

 Adding full bibliography for 7131456--7131457.cif.
;
_cod_original_cell_volume 1360.1(15)
_cod_database_code 7131456
_shelx_shelxl_version_number 2018/3
_shelx_space_group_comment
;
The symmetry employed for this shelxl refinement is uniquely defined
by the following loop, which should always be used as a source of
symmetry information in preference to the above space-group names.
They are only intended as comments.
;
_olex2_refinement_description
;
1. Fixed Uiso
 At 1.2 times of:
  All C(H) groups, All C(H,H) groups
 At 1.5 times of:
  All C(H,H,H) groups
2.a Ternary CH refined with riding coordinates:
 C00B(H00B)
2.b Secondary CH2 refined with riding coordinates:
 C00F(H00F,H00G), C00H(H00K,H00L), C00I(H00M,H00N)
2.c Aromatic/amide H refined with riding coordinates:
 C008(H008), C00A(H00A), C00C(H00C), C00D(H00D), C00E(H00E)
2.d Idealised Me refined as rotating group:
 C00G(H00H,H00I,H00J)
;
_olex2_submission_special_instructions 'No special instructions were received'

loop_
_space_group_symop_operation_xyz
'x, y, z'
'-x, y+1/2, -z+1/2'
'-x, -y, -z'
'x, -y-1/2, z-1/2'

loop_
_atom_site_label
_atom_site_type_symbol
_atom_site_fract_x
_atom_site_fract_y
_atom_site_fract_z
_atom_site_U_iso_or_equiv
_atom_site_adp_type
_atom_site_occupancy
_atom_site_site_symmetry_order
_atom_site_calc_flag
_atom_site_refinement_flags_posn
_atom_site_refinement_flags_adp
_atom_site_refinement_flags_occupancy
_atom_site_disorder_assembly
_atom_site_disorder_group
S01 S 0.45943(4) 0.47395(8) 0.86706(5) 0.05800(19) Uani 1 1 d . . . . .
S02 S 0.43512(4) 0.41447(8) 0.61224(5) 0.0630(2) Uani 1 1 d . . . . .
O003 O 0.29243(10) 0.5905(2) 0.93022(12) 0.0587(4) Uani 1 1 d . . . . .
N004 N 0.26879(12) 0.5211(2) 0.62559(15) 0.0536(4) Uani 1 1 d . . . . .
C005 C 0.18250(12) 0.7173(3) 0.81205(16) 0.0450(4) Uani 1 1 d . . . . .
C006 C 0.26410(13) 0.6114(3) 0.83157(16) 0.0449(4) Uani 1 1 d . . . . .
C007 C 0.31006(13) 0.5394(2) 0.73555(16) 0.0445(4) Uani 1 1 d . . . . .
C008 C 0.16956(14) 0.8226(3) 0.71781(18) 0.0542(5) Uani 1 1 d . . . . .
H008 H 0.209874 0.820997 0.658731 0.065 Uiso 1 1 calc R . . . .
C009 C 0.39517(13) 0.4809(2) 0.74266(18) 0.0463(4) Uani 1 1 d . . . . .
C00A C 0.12080(14) 0.7198(3) 0.89833(18) 0.0566(5) Uani 1 1 d . . . . .
H00A H 0.129221 0.650164 0.962752 0.068 Uiso 1 1 calc R . . . .
C00B C 0.33417(16) 0.5049(3) 0.53857(18) 0.0585(6) Uani 1 1 d . . . . .
H00B H 0.347199 0.618221 0.505482 0.070 Uiso 1 1 calc R . . . .
C00C C 0.09670(18) 0.9306(3) 0.7110(2) 0.0670(6) Uani 1 1 d . . . . .
H00C H 0.089068 1.004036 0.648276 0.080 Uiso 1 1 calc R . . . .
C00D C 0.04737(16) 0.8242(4) 0.8895(2) 0.0709(7) Uani 1 1 d . . . . .
H00D H 0.005670 0.822916 0.946893 0.085 Uiso 1 1 calc R . . . .
C00E C 0.03543(17) 0.9301(4) 0.7964(2) 0.0707(7) Uani 1 1 d . . . . .
H00E H -0.014021 1.001530 0.790882 0.085 Uiso 1 1 calc R . . . .
C00F C 0.2935(2) 0.3865(4) 0.4475(2) 0.0808(9) Uani 1 1 d . . . . .
H00F H 0.272863 0.452479 0.381357 0.097 Uiso 1 1 calc R . . . .
H00G H 0.336496 0.301947 0.422699 0.097 Uiso 1 1 calc R . . . .
C00G C 0.56964(16) 0.4462(4) 0.8159(3) 0.0758(7) Uani 1 1 d . . . . .
H00H H 0.583966 0.540764 0.766296 0.114 Uiso 1 1 calc GR . . . .
H00I H 0.573038 0.339653 0.773994 0.114 Uiso 1 1 calc GR . . . .
H00J H 0.610883 0.443376 0.879903 0.114 Uiso 1 1 calc GR . . . .
C00H C 0.2090(2) 0.3717(5) 0.6149(3) 0.1007(12) Uani 1 1 d . . . . .
H00K H 0.224168 0.286211 0.672970 0.121 Uiso 1 1 calc R . . . .
H00L H 0.148207 0.407852 0.625380 0.121 Uiso 1 1 calc R . . . .
C00I C 0.2183(3) 0.3003(5) 0.5039(3) 0.1165(14) Uani 1 1 d . . . . .
H00M H 0.164252 0.317604 0.458659 0.140 Uiso 1 1 calc R . . . .
H00N H 0.229372 0.177092 0.509721 0.140 Uiso 1 1 calc R . . . .

loop_
_atom_site_aniso_label
_atom_site_aniso_U_11
_atom_site_aniso_U_22
_atom_site_aniso_U_33
_atom_site_aniso_U_23
_atom_site_aniso_U_13
_atom_site_aniso_U_12
S01 0.0451(3) 0.0619(3) 0.0665(4) 0.0096(3) -0.0090(2) -0.0026(2)
S02 0.0581(3) 0.0684(4) 0.0631(4) 0.0063(3) 0.0112(3) 0.0215(3)
O003 0.0592(9) 0.0707(10) 0.0460(8) 0.0021(7) -0.0055(6) 0.0052(7)
N004 0.0521(10) 0.0601(10) 0.0484(9) -0.0078(8) -0.0025(7) 0.0156(8)
C005 0.0438(9) 0.0463(10) 0.0449(9) -0.0075(8) -0.0013(7) -0.0003(8)
C006 0.0450(10) 0.0443(10) 0.0454(10) 0.0016(8) -0.0014(8) -0.0036(8)
C007 0.0446(10) 0.0423(9) 0.0464(10) 0.0018(8) -0.0006(8) 0.0016(8)
C008 0.0561(12) 0.0572(12) 0.0494(11) -0.0001(9) 0.0062(9) 0.0114(9)
C009 0.0451(10) 0.0389(9) 0.0550(11) 0.0091(8) 0.0022(8) 0.0008(7)
C00A 0.0554(12) 0.0663(13) 0.0483(10) -0.0020(10) 0.0066(9) 0.0023(10)
C00B 0.0689(14) 0.0580(12) 0.0488(11) 0.0039(9) 0.0040(10) 0.0227(11)
C00C 0.0729(15) 0.0658(14) 0.0623(13) 0.0027(11) 0.0011(11) 0.0230(12)
C00D 0.0548(13) 0.0903(19) 0.0683(15) -0.0127(13) 0.0160(11) 0.0087(12)
C00E 0.0589(14) 0.0772(16) 0.0761(16) -0.0080(13) 0.0024(12) 0.0221(12)
C00F 0.103(2) 0.0851(18) 0.0542(13) -0.0167(13) -0.0067(13) 0.0423(17)
C00G 0.0463(12) 0.0757(17) 0.105(2) -0.0112(15) -0.0066(13) 0.0128(11)
C00H 0.0779(19) 0.147(3) 0.0768(18) -0.039(2) 0.0023(15) -0.040(2)
C00I 0.123(3) 0.109(3) 0.119(3) -0.063(2) 0.020(2) -0.016(2)

loop_
_atom_type_symbol
_atom_type_description
_atom_type_scat_dispersion_real
_atom_type_scat_dispersion_imag
_atom_type_scat_source
C C 0.0033 0.0016 'International Tables Vol C Tables 4.2.6.8 and 6.1.1.4'
H H 0.0000 0.0000 'International Tables Vol C Tables 4.2.6.8 and 6.1.1.4'
N N 0.0061 0.0033 'International Tables Vol C Tables 4.2.6.8 and 6.1.1.4'
O O 0.0106 0.0060 'International Tables Vol C Tables 4.2.6.8 and 6.1.1.4'
S S 0.1246 0.1234 'International Tables Vol C Tables 4.2.6.8 and 6.1.1.4'

loop_
_geom_angle_atom_site_label_1
_geom_angle_atom_site_label_2
_geom_angle_atom_site_label_3
_geom_angle
_geom_angle_site_symmetry_1
_geom_angle_site_symmetry_3
_geom_angle_publ_flag
C009 S01 C00G 103.37(13) . . ?
C009 S02 C00B 89.66(10) . . ?
C007 N004 C00B 110.60(18) . . ?
C007 N004 C00H 114.2(2) . . ?
C00B N004 C00H 107.6(2) . . ?
C008 C005 C006 123.15(18) . . ?
C008 C005 C00A 119.00(19) . . ?
C00A C005 C006 117.62(18) . . ?
O003 C006 C005 118.84(18) . . ?
O003 C006 C007 120.81(18) . . ?
C007 C006 C005 120.32(17) . . ?
N004 C007 C006 122.01(17) . . ?
C009 C007 N004 114.47(18) . . ?
C009 C007 C006 123.50(18) . . ?
C005 C008 C00C 120.1(2) . . ?
S01 C009 S02 121.91(12) . . ?
C007 C009 S01 124.83(16) . . ?
C007 C009 S02 113.25(16) . . ?
C00D C00A C005 120.6(2) . . ?
N004 C00B S02 106.00(15) . . ?
N004 C00B C00F 105.8(2) . . ?
C00F C00B S02 113.95(16) . . ?
C00E C00C C008 120.3(2) . . ?
C00E C00D C00A 120.2(2) . . ?
C00D C00E C00C 119.9(2) . . ?
C00I C00F C00B 105.2(2) . . ?
C00I C00H N004 108.0(3) . . ?
C00H C00I C00F 108.9(3) . . ?

loop_
_geom_bond_atom_site_label_1
_geom_bond_atom_site_label_2
_geom_bond_distance
_geom_bond_site_symmetry_2
_geom_bond_publ_flag
S01 C009 1.725(2) . ?
S01 C00G 1.794(3) . ?
S02 C009 1.727(2) . ?
S02 C00B 1.866(2) . ?
O003 C006 1.227(2) . ?
N004 C007 1.418(3) . ?
N004 C00B 1.438(3) . ?
N004 C00H 1.470(4) . ?
C005 C006 1.492(3) . ?
C005 C008 1.377(3) . ?
C005 C00A 1.387(3) . ?
C006 C007 1.442(3) . ?
C007 C009 1.363(3) . ?
C008 C00C 1.382(3) . ?
C00A C00D 1.373(3) . ?
C00B C00F 1.519(4) . ?
C00C C00E 1.375(4) . ?
C00D C00E 1.367(4) . ?
C00F C00I 1.484(5) . ?
C00H C00I 1.416(4) . ?
